data_7233445
loop_
_publ_author_name
'Xiao-Chen Shan'
'Fei-Long Jiang'
'Lian Chen'
'Ming-Yan Wu'
'Jie Pan'
'Xiu-Yan Wan'
'Mao-Chun Hong'

_publ_section_title
;
 Using cuprophilicity as a multi-responsive chromophore switching color in
 response to temperature, mechanical force and solvent vapors
;
_journal_name_full 'Journal of Materials Chemistry C'
_journal_page_first 4339
_journal_page_last 4349
_journal_paper_doi 10.1039/C3TC30482E
_journal_volume 1
_journal_year 2013
_chemical_formula_moiety 4(C20H20N1P1Cu1I1)
_chemical_formula_sum 'C80 H80 Cu4 I4 N4 P4'
_chemical_formula_weight 1983.12
_space_group_IT_number 2
_space_group_name_Hall '-P 1'
_space_group_name_H-M_alt 'P -1'
_symmetry_cell_setting triclinic
_symmetry_space_group_name_H-M 'P -1'
_atom_sites_solution_hydrogens geom
_atom_sites_solution_primary direct
_atom_sites_solution_secondary difmap
_cell_angle_alpha 88.465(2)
_cell_angle_beta 85.427(2)
_cell_angle_gamma 81.285(2)
_cell_formula_units_Z 2
_cell_length_a 15.4577(3)
_cell_length_b 15.5354(4)
_cell_length_c 17.0827(4)
_cell_measurement_reflns_used 20664
_cell_measurement_temperature 260(2)
_cell_measurement_theta_max 74.0068
_cell_measurement_theta_min 2.5930
_cell_volume 4041.54(16)
_computing_cell_refinement
;
CrysAlisPro, Agilent Technologies,
Version 1.171.36.20 (release 27-06-2012 CrysAlis171 .NET)
(compiled Jul 11 2012,15:38:31)
;
_computing_data_collection
;
CrysAlisPro, Agilent Technologies,
Version 1.171.36.20 (release 27-06-2012 CrysAlis171 .NET)
(compiled Jul 11 2012,15:38:31)
;
_computing_data_reduction
;
CrysAlisPro, Agilent Technologies,
Version 1.171.36.20 (release 27-06-2012 CrysAlis171 .NET)
(compiled Jul 11 2012,15:38:31)
;
_computing_molecular_graphics
;
O. V. Dolomanov, L. J. Bourhis, R. J. Gildea, J. A. K. Howard and H. Puschmann,
OLEX2: a complete structure solution, refinement and analysis program.
J. Appl. Cryst. (2009). 42, 339-341.
;
_computing_publication_material
;
O. V. Dolomanov, L. J. Bourhis, R. J. Gildea, J. A. K. Howard and H. Puschmann,
OLEX2: a complete structure solution, refinement and analysis program.
J. Appl. Cryst. (2009). 42, 339-341.
;
_computing_structure_refinement
;
SHELXL, G.M. Sheldrick, Acta Cryst.
(2008). A64, 112-122
;
_computing_structure_solution
;
SHELXS, G.M. Sheldrick, Acta Cryst.
(2008). A64, 112-122
;
_diffrn_ambient_temperature 260(2)
_diffrn_detector_area_resol_mean 10.5992
_diffrn_measured_fraction_theta_full 0.999
_diffrn_measured_fraction_theta_max 0.999
_diffrn_measurement_device_type 'SuperNova, Single source at offset), Atlas'
_diffrn_measurement_method '\w scans'
_diffrn_radiation_monochromator mirror
_diffrn_radiation_source 'SuperNova (Cu) X-ray Source'
_diffrn_radiation_type CuK\a
_diffrn_radiation_wavelength 1.54184
_diffrn_reflns_av_R_equivalents 0.0396
_diffrn_reflns_av_sigmaI/netI 0.0389
_diffrn_reflns_limit_h_max 17
_diffrn_reflns_limit_h_min -18
_diffrn_reflns_limit_k_max 18
_diffrn_reflns_limit_k_min -18
_diffrn_reflns_limit_l_max 20
_diffrn_reflns_limit_l_min -20
_diffrn_reflns_number 43410
_diffrn_reflns_theta_full 66.60
_diffrn_reflns_theta_max 66.60
_diffrn_reflns_theta_min 2.60
_exptl_absorpt_coefficient_mu 14.259
_exptl_absorpt_correction_T_max 1.00000
_exptl_absorpt_correction_T_min 0.69592
_exptl_absorpt_correction_type multi-scan
_exptl_absorpt_process_details
;
CrysAlisPro, Agilent Technologies,
Version 1.171.35.21 (release 20-01-2012 CrysAlis171 .NET)
(compiled Jan 23 2012,18:06:46)
Analytical numeric absorption correction using a multifaceted crystal
model based on expressions derived by R.C. Clark & J.S. Reid.
(Clark, R. C. & Reid, J. S. (1995). Acta Cryst. A51, 887-897)
;
_exptl_crystal_colour Colorless
_exptl_crystal_density_diffrn 1.630
_exptl_crystal_density_method 'not measured'
_exptl_crystal_description Prism
_exptl_crystal_F_000 1952
_exptl_crystal_size_max 0.2653
_exptl_crystal_size_mid 0.2031
_exptl_crystal_size_min 0.1483
_refine_diff_density_max 0.624
_refine_diff_density_min -0.480
_refine_diff_density_rms 0.072
_refine_ls_extinction_method none
_refine_ls_goodness_of_fit_ref 0.989
_refine_ls_hydrogen_treatment constr
_refine_ls_matrix_type full
_refine_ls_number_parameters 873
_refine_ls_number_reflns 14282
_refine_ls_number_restraints 0
_refine_ls_restrained_S_all 0.989
_refine_ls_R_factor_all 0.0375
_refine_ls_R_factor_gt 0.0273
_refine_ls_shift/su_max 0.002
_refine_ls_shift/su_mean 0.000
_refine_ls_structure_factor_coef Fsqd
_refine_ls_weighting_details 'calc w=1/[\s^2^(Fo^2^)+(0.0296P)^2^+0.0000P] where P=(Fo^2^+2Fc^2^)/3'
_refine_ls_weighting_scheme calc
_refine_ls_wR_factor_gt 0.0611
_refine_ls_wR_factor_ref 0.0668
_reflns_number_gt 11931
_reflns_number_total 14282
_reflns_threshold_expression >2sigma(I)
_cod_data_source_file 1000007.cif
_cod_data_source_block PCOD1000007
_cod_depositor_comments
;
The following automatic conversions were performed:

data item '_symmetry_cell_setting' value 'Triclinic' was changed to
'triclinic' in accordance with the built-in table derived from the
CIF Core dictionary named 'cif_core.dic' version 2.4.5 last updated
on 2014-11-21.

Automatic conversion script
Id: cif_fix_values 6909 2019-04-08 15:41:33Z antanas 
;
_cod_original_sg_symbol_H-M P-1
_cod_database_code 7233445

loop_
_symmetry_equiv_pos_as_xyz
'x, y, z'
'-x, -y, -z'

loop_
_atom_site_label
_atom_site_type_symbol
_atom_site_fract_x
_atom_site_fract_y
_atom_site_fract_z
_atom_site_U_iso_or_equiv
_atom_site_adp_type
_atom_site_occupancy
_atom_site_symmetry_multiplicity
_atom_site_calc_flag
_atom_site_refinement_flags
_atom_site_disorder_assembly
_atom_site_disorder_group
I1 I 0.671431(14) 0.144581(13) 0.231055(13) 0.03473(6) Uani 1 1 d . . .
I2 I 0.633757(15) 0.407024(15) 0.124713(13) 0.03863(6) Uani 1 1 d . . .
I4 I 0.737878(15) 0.362003(14) 0.351598(12) 0.03598(6) Uani 1 1 d . . .
I3 I 0.898508(14) 0.259167(14) 0.149692(13) 0.03501(6) Uani 1 1 d . . .
Cu2 Cu 0.62203(4) 0.31447(4) 0.25739(3) 0.04394(14) Uani 1 1 d . . .
Cu3 Cu 0.80742(3) 0.21267(3) 0.28104(3) 0.03940(12) Uani 1 1 d . . .
Cu1 Cu 0.73265(4) 0.25052(4) 0.11866(3) 0.04418(13) Uani 1 1 d . . .
Cu4 Cu 0.77996(4) 0.39510(3) 0.19969(3) 0.04165(13) Uani 1 1 d . . .
P3 P 0.88874(6) 0.12237(5) 0.36145(5) 0.03078(18) Uani 1 1 d . . .
P4 P 0.82566(6) 0.52582(6) 0.20131(6) 0.0365(2) Uani 1 1 d . . .
P2 P 0.48706(6) 0.32508(6) 0.31981(5) 0.0350(2) Uani 1 1 d . . .
P1 P 0.73336(6) 0.19174(6) -0.00056(5) 0.0383(2) Uani 1 1 d . . .
C58 C 0.8323(2) 0.0206(2) 0.4908(2) 0.0351(8) Uani 1 1 d . . .
H58 H 0.8610 -0.0281 0.4640 0.042 Uiso 1 1 calc R . .
C53 C 0.8321(2) 0.1019(2) 0.45636(19) 0.0306(7) Uani 1 1 d . . .
C8 C 0.8399(2) 0.0407(3) 0.0395(3) 0.0472(10) Uani 1 1 d . . .
H8 H 0.8204 0.0571 0.0906 0.057 Uiso 1 1 calc R . .
C41 C 0.9306(2) 0.0131(2) 0.3243(2) 0.0337(8) Uani 1 1 d . . .
C34 C 0.5392(2) 0.2083(2) 0.4397(2) 0.0388(8) Uani 1 1 d . . .
H34 H 0.5948 0.2227 0.4265 0.047 Uiso 1 1 calc R . .
C56 C 0.7484(2) 0.0816(2) 0.6075(2) 0.0357(8) Uani 1 1 d . . .
N1 N 0.3796(3) 0.1080(3) -0.0692(2) 0.0635(10) Uani 1 1 d . . .
C54 C 0.7883(2) 0.1735(2) 0.4981(2) 0.0362(8) Uani 1 1 d . . .
H54 H 0.7862 0.2288 0.4756 0.043 Uiso 1 1 calc R . .
C13 C 0.6294(2) 0.1603(2) -0.0203(2) 0.0392(8) Uani 1 1 d . . .
C55 C 0.7480(2) 0.1641(2) 0.5721(2) 0.0388(8) Uani 1 1 d . . .
H55 H 0.7201 0.2132 0.5990 0.047 Uiso 1 1 calc R . .
C33 C 0.4704(2) 0.2453(2) 0.3968(2) 0.0364(8) Uani 1 1 d . . .
C27 C 0.3995(2) 0.3126(3) 0.2565(2) 0.0418(9) Uani 1 1 d . . .
N3 N 0.7078(2) 0.0726(2) 0.68148(19) 0.0532(9) Uani 1 1 d . . .
N2 N 0.4327(2) 0.0690(2) 0.5839(2) 0.0574(10) Uani 1 1 d . . .
C21 C 0.4516(2) 0.4306(2) 0.3662(2) 0.0403(8) Uani 1 1 d . . .
C57 C 0.7906(2) 0.0098(2) 0.5646(2) 0.0387(8) Uani 1 1 d . . .
H57 H 0.7908 -0.0460 0.5859 0.046 Uiso 1 1 calc R . .
C68 C 0.8623(3) 0.5163(3) 0.0409(2) 0.0577(11) Uani 1 1 d . . .
H68 H 0.8425 0.4628 0.0474 0.069 Uiso 1 1 calc R . .
C73 C 0.9120(2) 0.5343(2) 0.2656(2) 0.0408(9) Uani 1 1 d . . .
C7 C 0.8124(2) 0.0939(3) -0.0223(2) 0.0428(9) Uani 1 1 d . . .
C35 C 0.5282(2) 0.1509(3) 0.5012(2) 0.0423(9) Uani 1 1 d . . .
H35 H 0.5763 0.1276 0.5285 0.051 Uiso 1 1 calc R . .
C1 C 0.7577(3) 0.2658(3) -0.0815(2) 0.0451(9) Uani 1 1 d . . .
C47 C 0.9881(2) 0.1627(2) 0.3886(2) 0.0393(8) Uani 1 1 d . . .
C18 C 0.6191(3) 0.0887(3) -0.0634(2) 0.0452(9) Uani 1 1 d . . .
H18 H 0.6689 0.0516 -0.0824 0.054 Uiso 1 1 calc R . .
C74 C 0.9621(3) 0.4593(2) 0.2914(3) 0.0504(10) Uani 1 1 d . . .
H74 H 0.9519 0.4059 0.2739 0.060 Uiso 1 1 calc R . .
C36 C 0.4455(2) 0.1268(2) 0.5235(2) 0.0411(9) Uani 1 1 d . . .
C17 C 0.5382(3) 0.0705(3) -0.0790(2) 0.0497(10) Uani 1 1 d . . .
H17 H 0.5346 0.0214 -0.1079 0.060 Uiso 1 1 calc R . .
C61 C 0.7364(3) 0.6110(2) 0.2368(3) 0.0473(10) Uani 1 1 d . . .
C12 C 0.8440(3) 0.0689(3) -0.0981(3) 0.0584(12) Uani 1 1 d . . .
H12 H 0.8277 0.1046 -0.1407 0.070 Uiso 1 1 calc R . .
C16 C 0.4606(3) 0.1243(3) -0.0522(2) 0.0468(10) Uani 1 1 d . . .
C77 C 0.9955(3) 0.6158(3) 0.3426(3) 0.0552(11) Uani 1 1 d . . .
H77 H 1.0056 0.6694 0.3597 0.066 Uiso 1 1 calc R . .
C38 C 0.3885(2) 0.2214(3) 0.4187(2) 0.0461(10) Uani 1 1 d . . .
H38 H 0.3407 0.2453 0.3913 0.055 Uiso 1 1 calc R . .
C67 C 0.8627(2) 0.5673(2) 0.1050(2) 0.0421(9) Uani 1 1 d . . .
C37 C 0.3756(2) 0.1638(3) 0.4795(2) 0.0466(10) Uani 1 1 d . . .
H37 H 0.3199 0.1490 0.4917 0.056 Uiso 1 1 calc R . .
C42 C 1.0123(3) -0.0314(3) 0.3382(2) 0.0494(10) Uani 1 1 d . . .
H42 H 1.0491 -0.0059 0.3679 0.059 Uiso 1 1 calc R . .
C44 C 0.9876(3) -0.1528(3) 0.2646(3) 0.0564(11) Uani 1 1 d . . .
H44 H 1.0071 -0.2078 0.2440 0.068 Uiso 1 1 calc R . .
C52 C 1.0067(3) 0.1707(3) 0.4659(3) 0.0482(10) Uani 1 1 d . . .
H52 H 0.9694 0.1530 0.5066 0.058 Uiso 1 1 calc R . .
C39 C 0.5039(3) 0.0290(3) 0.6283(3) 0.0603(12) Uani 1 1 d . . .
H39A H 0.5542 0.0096 0.5930 0.091 Uiso 1 1 calc R . .
H39B H 0.4866 -0.0200 0.6577 0.091 Uiso 1 1 calc R . .
H39C H 0.5184 0.0706 0.6637 0.091 Uiso 1 1 calc R . .
C26 C 0.4106(3) 0.4373(3) 0.4410(3) 0.0693(14) Uani 1 1 d . . .
H26 H 0.3986 0.3874 0.4684 0.083 Uiso 1 1 calc R . .
C46 C 0.8767(3) -0.0266(3) 0.2804(3) 0.0544(11) Uani 1 1 d . . .
H46 H 0.8215 0.0025 0.2703 0.065 Uiso 1 1 calc R . .
C28 C 0.4010(3) 0.2338(3) 0.2217(3) 0.0570(11) Uani 1 1 d . . .
H28 H 0.4466 0.1889 0.2301 0.068 Uiso 1 1 calc R . .
C22 C 0.4707(3) 0.5048(3) 0.3277(3) 0.0620(12) Uani 1 1 d . . .
H22 H 0.5004 0.5013 0.2781 0.074 Uiso 1 1 calc R . .
C29 C 0.3364(3) 0.2198(3) 0.1746(3) 0.0653(13) Uani 1 1 d . . .
H29 H 0.3389 0.1657 0.1517 0.078 Uiso 1 1 calc R . .
C76 C 1.0462(3) 0.5392(3) 0.3690(3) 0.0528(10) Uani 1 1 d . . .
C62 C 0.6794(3) 0.6533(3) 0.1852(3) 0.0676(13) Uani 1 1 d . . .
H62 H 0.6873 0.6407 0.1319 0.081 Uiso 1 1 calc R . .
C75 C 1.0269(3) 0.4607(3) 0.3424(3) 0.0606(12) Uani 1 1 d . . .
H75 H 1.0582 0.4084 0.3592 0.073 Uiso 1 1 calc R . .
C10 C 0.9252(3) -0.0617(3) -0.0491(3) 0.0707(15) Uani 1 1 d . . .
H10 H 0.9619 -0.1142 -0.0582 0.085 Uiso 1 1 calc R . .
C48 C 1.0455(3) 0.1886(3) 0.3289(3) 0.0566(11) Uani 1 1 d . . .
H48 H 1.0341 0.1842 0.2767 0.068 Uiso 1 1 calc R . .
C2 C 0.8411(3) 0.2875(3) -0.0930(3) 0.0652(13) Uani 1 1 d . . .
H2 H 0.8842 0.2627 -0.0607 0.078 Uiso 1 1 calc R . .
C3 C 0.8616(4) 0.3455(3) -0.1520(3) 0.0781(16) Uani 1 1 d . . .
H3 H 0.9182 0.3594 -0.1590 0.094 Uiso 1 1 calc R . .
C9 C 0.8964(3) -0.0370(3) 0.0266(3) 0.0605(12) Uani 1 1 d . . .
H9 H 0.9147 -0.0722 0.0689 0.073 Uiso 1 1 calc R . .
C43 C 1.0400(3) -0.1140(3) 0.3079(3) 0.0598(12) Uani 1 1 d . . .
H43 H 1.0953 -0.1431 0.3176 0.072 Uiso 1 1 calc R . .
C60 C 0.7118(3) -0.0120(3) 0.7197(3) 0.0656(13) Uani 1 1 d . . .
H60A H 0.6913 -0.0518 0.6859 0.098 Uiso 1 1 calc R . .
H60B H 0.6754 -0.0071 0.7680 0.098 Uiso 1 1 calc R . .
H60C H 0.7713 -0.0334 0.7304 0.098 Uiso 1 1 calc R . .
C59 C 0.6723(3) 0.1482(3) 0.7270(3) 0.0674(14) Uani 1 1 d . . .
H59A H 0.7188 0.1797 0.7377 0.101 Uiso 1 1 calc R . .
H59B H 0.6443 0.1304 0.7756 0.101 Uiso 1 1 calc R . .
H59C H 0.6301 0.1851 0.6981 0.101 Uiso 1 1 calc R . .
C51 C 1.0806(3) 0.2050(3) 0.4831(3) 0.0655(13) Uani 1 1 d . . .
H51 H 1.0923 0.2107 0.5351 0.079 Uiso 1 1 calc R . .
C78 C 0.9314(3) 0.6127(2) 0.2921(3) 0.0507(10) Uani 1 1 d . . .
H78 H 0.8998 0.6647 0.2750 0.061 Uiso 1 1 calc R . .
C15 C 0.4700(3) 0.1951(3) -0.0064(3) 0.0592(12) Uani 1 1 d . . .
H15 H 0.4206 0.2320 0.0136 0.071 Uiso 1 1 calc R . .
C14 C 0.5526(3) 0.2104(3) 0.0090(3) 0.0576(12) Uani 1 1 d . . .
H14 H 0.5569 0.2569 0.0409 0.069 Uiso 1 1 calc R . .
C6 C 0.6947(4) 0.3053(3) -0.1291(3) 0.0675(13) Uani 1 1 d . . .
H6 H 0.6377 0.2926 -0.1219 0.081 Uiso 1 1 calc R . .
C45 C 0.9049(3) -0.1099(3) 0.2512(3) 0.0672(14) Uani 1 1 d . . .
H45 H 0.8680 -0.1366 0.2226 0.081 Uiso 1 1 calc R . .
C20 C 0.2993(3) 0.1585(4) -0.0375(3) 0.0790(16) Uani 1 1 d . . .
H20A H 0.2907 0.1459 0.0176 0.118 Uiso 1 1 calc R . .
H20B H 0.2509 0.1441 -0.0639 0.118 Uiso 1 1 calc R . .
H20C H 0.3028 0.2194 -0.0452 0.118 Uiso 1 1 calc R . .
C70 C 0.9194(3) 0.6219(4) -0.0440(3) 0.0725(15) Uani 1 1 d . . .
H70 H 0.9389 0.6401 -0.0937 0.087 Uiso 1 1 calc R . .
C72 C 0.8906(3) 0.6472(3) 0.0929(3) 0.0660(13) Uani 1 1 d . . .
H72 H 0.8901 0.6835 0.1354 0.079 Uiso 1 1 calc R . .
C50 C 1.1360(3) 0.2304(3) 0.4242(4) 0.0729(16) Uani 1 1 d . . .
H50 H 1.1850 0.2542 0.4362 0.087 Uiso 1 1 calc R . .
C71 C 0.9191(3) 0.6745(4) 0.0191(3) 0.0751(15) Uani 1 1 d . . .
H71 H 0.9381 0.7284 0.0123 0.090 Uiso 1 1 calc R . .
C11 C 0.8995(3) -0.0086(3) -0.1103(3) 0.0702(14) Uani 1 1 d . . .
H11 H 0.9198 -0.0249 -0.1613 0.084 Uiso 1 1 calc R . .
C40 C 0.3458(3) 0.0517(4) 0.6095(3) 0.0863(19) Uani 1 1 d . . .
H40A H 0.3078 0.1058 0.6194 0.129 Uiso 1 1 calc R . .
H40B H 0.3481 0.0170 0.6568 0.129 Uiso 1 1 calc R . .
H40C H 0.3236 0.0209 0.5694 0.129 Uiso 1 1 calc R . .
C66 C 0.7211(3) 0.6274(3) 0.3162(3) 0.0686(13) Uani 1 1 d . . .
H66 H 0.7573 0.5967 0.3516 0.082 Uiso 1 1 calc R . .
C63 C 0.6097(4) 0.7154(4) 0.2137(4) 0.0892(19) Uani 1 1 d . . .
H63 H 0.5711 0.7443 0.1791 0.107 Uiso 1 1 calc R . .
C32 C 0.3308(4) 0.3765(3) 0.2438(3) 0.0859(19) Uani 1 1 d . . .
H32 H 0.3272 0.4303 0.2674 0.103 Uiso 1 1 calc R . .
C80 C 1.1511(4) 0.4631(4) 0.4566(4) 0.104(2) Uani 1 1 d . . .
H80A H 1.1065 0.4308 0.4787 0.156 Uiso 1 1 calc R . .
H80B H 1.1852 0.4777 0.4974 0.156 Uiso 1 1 calc R . .
H80C H 1.1885 0.4282 0.4182 0.156 Uiso 1 1 calc R . .
C30 C 0.2696(4) 0.2836(4) 0.1612(3) 0.0829(17) Uani 1 1 d . . .
H30 H 0.2265 0.2740 0.1289 0.100 Uiso 1 1 calc R . .
C19 C 0.3720(4) 0.0389(3) -0.1224(3) 0.0754(15) Uani 1 1 d . . .
H19A H 0.4044 0.0478 -0.1715 0.113 Uiso 1 1 calc R . .
H19B H 0.3113 0.0394 -0.1311 0.113 Uiso 1 1 calc R . .
H19C H 0.3952 -0.0162 -0.0998 0.113 Uiso 1 1 calc R . .
C69 C 0.8911(4) 0.5431(4) -0.0342(3) 0.0753(15) Uani 1 1 d . . .
H69 H 0.8910 0.5074 -0.0771 0.090 Uiso 1 1 calc R . .
C4 C 0.7990(5) 0.3827(4) -0.1999(4) 0.0859(18) Uani 1 1 d . . .
H4 H 0.8130 0.4205 -0.2405 0.103 Uiso 1 1 calc R . .
C64 C 0.5977(4) 0.7341(4) 0.2922(4) 0.094(2) Uani 1 1 d . . .
H64 H 0.5526 0.7771 0.3104 0.112 Uiso 1 1 calc R . .
C65 C 0.6517(4) 0.6897(4) 0.3433(4) 0.0887(18) Uani 1 1 d . . .
H65 H 0.6423 0.7011 0.3968 0.106 Uiso 1 1 calc R . .
C5 C 0.7159(5) 0.3637(4) -0.1875(4) 0.095(2) Uani 1 1 d . . .
H5 H 0.6726 0.3905 -0.2187 0.114 Uiso 1 1 calc R . .
C24 C 0.4047(4) 0.5912(4) 0.4362(4) 0.0831(18) Uani 1 1 d . . .
H24 H 0.3887 0.6452 0.4596 0.100 Uiso 1 1 calc R . .
C25 C 0.3873(4) 0.5174(4) 0.4750(4) 0.0929(19) Uani 1 1 d . . .
H25 H 0.3592 0.5212 0.5252 0.111 Uiso 1 1 calc R . .
C31 C 0.2659(4) 0.3616(4) 0.1952(4) 0.115(3) Uani 1 1 d . . .
H31 H 0.2198 0.4058 0.1864 0.138 Uiso 1 1 calc R . .
N4 N 1.1103(3) 0.5419(3) 0.4195(3) 0.0838(15) Uani 1 1 d . . .
C79 C 1.1301(4) 0.6232(4) 0.4463(4) 0.107(2) Uani 1 1 d . . .
H79A H 1.1403 0.6605 0.4019 0.160 Uiso 1 1 calc R . .
H79B H 1.1816 0.6126 0.4750 0.160 Uiso 1 1 calc R . .
H79C H 1.0815 0.6508 0.4797 0.160 Uiso 1 1 calc R . .
C49 C 1.1202(3) 0.2212(3) 0.3479(4) 0.0743(16) Uani 1 1 d . . .
H49 H 1.1597 0.2369 0.3080 0.089 Uiso 1 1 calc R . .
C23 C 0.4457(4) 0.5851(3) 0.3626(4) 0.0805(16) Uani 1 1 d . . .
H23 H 0.4571 0.6354 0.3355 0.097 Uiso 1 1 calc R . .

loop_
_atom_site_aniso_label
_atom_site_aniso_U_11
_atom_site_aniso_U_22
_atom_site_aniso_U_33
_atom_site_aniso_U_23
_atom_site_aniso_U_13
_atom_site_aniso_U_12
I1 0.03526(12) 0.02858(11) 0.04052(13) -0.00387(9) 0.00131(9) -0.00691(9)
I2 0.04221(13) 0.03567(12) 0.03812(13) 0.00098(9) -0.00600(9) -0.00492(10)
I4 0.04656(13) 0.03133(11) 0.02902(12) -0.00372(9) 0.00067(9) -0.00384(9)
I3 0.03161(12) 0.03754(12) 0.03479(12) -0.00085(9) 0.00700(9) -0.00660(9)
Cu2 0.0404(3) 0.0414(3) 0.0474(3) -0.0027(3) 0.0110(2) -0.0049(2)
Cu3 0.0415(3) 0.0376(3) 0.0377(3) 0.0019(2) -0.0012(2) -0.0028(2)
Cu1 0.0466(3) 0.0478(3) 0.0381(3) -0.0115(2) -0.0010(2) -0.0067(3)
Cu4 0.0491(3) 0.0345(3) 0.0435(3) -0.0002(2) -0.0025(2) -0.0135(2)
P3 0.0296(4) 0.0291(4) 0.0332(5) 0.0006(3) 0.0005(3) -0.0043(3)
P4 0.0399(5) 0.0287(4) 0.0421(5) 0.0017(4) -0.0026(4) -0.0099(4)
P2 0.0321(5) 0.0358(5) 0.0350(5) -0.0026(4) 0.0056(4) -0.0023(4)
P1 0.0393(5) 0.0418(5) 0.0329(5) -0.0097(4) 0.0014(4) -0.0039(4)
C58 0.0359(19) 0.0311(17) 0.039(2) -0.0027(15) -0.0027(15) -0.0077(15)
C53 0.0271(17) 0.0311(17) 0.0333(18) 0.0028(14) -0.0007(13) -0.0049(14)
C8 0.038(2) 0.046(2) 0.056(3) -0.0083(19) 0.0091(18) -0.0076(18)
C41 0.0352(19) 0.0316(17) 0.0327(19) 0.0036(15) 0.0003(14) -0.0023(15)
C34 0.0278(18) 0.046(2) 0.044(2) -0.0035(17) 0.0013(15) -0.0129(16)
C56 0.0307(19) 0.042(2) 0.0340(19) 0.0013(16) -0.0003(14) -0.0058(16)
N1 0.059(2) 0.070(3) 0.070(3) -0.018(2) -0.0102(19) -0.031(2)
C54 0.041(2) 0.0288(17) 0.037(2) 0.0054(15) 0.0001(15) -0.0020(15)
C13 0.041(2) 0.044(2) 0.034(2) -0.0076(16) 0.0008(15) -0.0101(17)
C55 0.041(2) 0.0342(18) 0.039(2) -0.0027(16) 0.0009(16) -0.0010(16)
C33 0.0327(19) 0.0401(19) 0.036(2) 0.0019(16) 0.0024(15) -0.0080(16)
C27 0.039(2) 0.049(2) 0.036(2) 0.0050(17) -0.0009(16) -0.0053(18)
N3 0.063(2) 0.051(2) 0.0406(19) 0.0043(16) 0.0150(16) -0.0038(18)
N2 0.054(2) 0.064(2) 0.058(2) 0.0255(19) -0.0141(17) -0.0221(19)
C21 0.033(2) 0.041(2) 0.045(2) -0.0084(17) -0.0025(16) 0.0002(16)
C57 0.043(2) 0.0331(18) 0.042(2) 0.0076(16) -0.0017(16) -0.0123(16)
C68 0.074(3) 0.055(3) 0.047(3) 0.010(2) -0.002(2) -0.021(2)
C73 0.042(2) 0.0324(18) 0.050(2) 0.0019(17) -0.0067(17) -0.0093(16)
C7 0.039(2) 0.043(2) 0.046(2) -0.0096(18) 0.0045(17) -0.0048(17)
C35 0.035(2) 0.047(2) 0.046(2) 0.0052(18) -0.0084(16) -0.0086(17)
C1 0.052(2) 0.044(2) 0.038(2) -0.0085(17) 0.0022(17) -0.0036(19)
C47 0.0278(18) 0.0318(18) 0.058(2) 0.0029(17) -0.0012(16) -0.0038(15)
C18 0.055(2) 0.043(2) 0.037(2) -0.0080(17) 0.0041(17) -0.0077(19)
C74 0.053(3) 0.0314(19) 0.071(3) -0.0079(19) -0.017(2) -0.0102(18)
C36 0.042(2) 0.044(2) 0.040(2) 0.0020(17) -0.0031(16) -0.0152(17)
C17 0.067(3) 0.044(2) 0.043(2) -0.0143(18) -0.0025(19) -0.021(2)
C61 0.050(2) 0.035(2) 0.058(3) 0.0012(18) 0.0015(19) -0.0131(18)
C12 0.063(3) 0.062(3) 0.046(3) -0.013(2) 0.009(2) 0.001(2)
C16 0.058(3) 0.049(2) 0.038(2) -0.0049(18) -0.0051(18) -0.023(2)
C77 0.071(3) 0.035(2) 0.066(3) -0.0034(19) -0.018(2) -0.018(2)
C38 0.031(2) 0.062(3) 0.045(2) 0.010(2) -0.0047(16) -0.0055(18)
C67 0.037(2) 0.040(2) 0.050(2) 0.0114(18) -0.0025(17) -0.0082(17)
C37 0.032(2) 0.063(3) 0.047(2) 0.008(2) -0.0004(16) -0.0171(19)
C42 0.043(2) 0.047(2) 0.057(3) -0.005(2) -0.0045(19) -0.0019(19)
C44 0.073(3) 0.033(2) 0.058(3) -0.0067(19) 0.005(2) 0.003(2)
C52 0.038(2) 0.047(2) 0.060(3) -0.011(2) -0.0060(18) -0.0047(18)
C39 0.075(3) 0.053(3) 0.056(3) 0.015(2) -0.021(2) -0.015(2)
C26 0.082(4) 0.060(3) 0.060(3) -0.022(2) 0.021(3) -0.004(3)
C46 0.050(3) 0.040(2) 0.073(3) -0.008(2) -0.016(2) 0.0016(19)
C28 0.061(3) 0.051(2) 0.060(3) -0.002(2) -0.016(2) -0.004(2)
C22 0.073(3) 0.040(2) 0.068(3) -0.005(2) 0.012(2) -0.004(2)
C29 0.077(3) 0.069(3) 0.054(3) -0.009(2) -0.016(2) -0.018(3)
C76 0.055(3) 0.046(2) 0.061(3) -0.005(2) -0.015(2) -0.013(2)
C62 0.058(3) 0.069(3) 0.068(3) 0.008(3) 0.001(2) 0.009(3)
C75 0.059(3) 0.038(2) 0.088(4) 0.000(2) -0.030(2) -0.003(2)
C10 0.049(3) 0.049(3) 0.108(4) -0.020(3) 0.022(3) 0.002(2)
C48 0.040(2) 0.052(2) 0.075(3) 0.018(2) 0.002(2) -0.005(2)
C2 0.059(3) 0.072(3) 0.062(3) 0.005(3) 0.011(2) -0.011(2)
C3 0.078(4) 0.068(3) 0.083(4) -0.003(3) 0.032(3) -0.013(3)
C9 0.047(3) 0.050(3) 0.082(3) 0.003(2) 0.005(2) -0.004(2)
C43 0.043(2) 0.051(3) 0.079(3) -0.004(2) 0.000(2) 0.010(2)
C60 0.084(4) 0.060(3) 0.048(3) 0.013(2) 0.012(2) -0.008(3)
C59 0.085(4) 0.072(3) 0.039(2) -0.002(2) 0.016(2) -0.006(3)
C51 0.048(3) 0.051(3) 0.099(4) -0.025(3) -0.021(3) -0.003(2)
C78 0.057(3) 0.0318(19) 0.066(3) 0.0033(19) -0.014(2) -0.0107(18)
C15 0.044(2) 0.064(3) 0.071(3) -0.032(2) 0.000(2) -0.010(2)
C14 0.045(2) 0.064(3) 0.067(3) -0.034(2) -0.001(2) -0.013(2)
C6 0.075(3) 0.057(3) 0.072(3) 0.009(3) -0.015(3) -0.012(3)
C45 0.081(4) 0.041(2) 0.084(4) -0.016(2) -0.026(3) -0.006(2)
C20 0.051(3) 0.103(4) 0.090(4) -0.023(3) -0.005(3) -0.032(3)
C70 0.058(3) 0.102(4) 0.059(3) 0.029(3) -0.002(2) -0.023(3)
C72 0.077(3) 0.058(3) 0.068(3) 0.005(2) 0.000(3) -0.032(3)
C50 0.038(3) 0.037(2) 0.145(6) -0.005(3) -0.017(3) -0.004(2)
C71 0.071(3) 0.073(3) 0.088(4) 0.031(3) -0.002(3) -0.040(3)
C11 0.066(3) 0.069(3) 0.069(3) -0.031(3) 0.023(3) 0.001(3)
C40 0.073(4) 0.106(4) 0.089(4) 0.048(4) -0.015(3) -0.047(3)
C66 0.075(3) 0.066(3) 0.061(3) -0.009(2) 0.002(2) 0.001(3)
C63 0.073(4) 0.072(4) 0.110(5) 0.021(4) -0.001(3) 0.020(3)
C32 0.094(4) 0.060(3) 0.105(4) -0.018(3) -0.057(4) 0.015(3)
C80 0.111(5) 0.074(4) 0.138(6) 0.008(4) -0.081(5) -0.013(4)
C30 0.081(4) 0.100(4) 0.072(4) -0.011(3) -0.040(3) -0.006(3)
C19 0.085(4) 0.083(4) 0.069(3) -0.020(3) -0.009(3) -0.043(3)
C69 0.086(4) 0.092(4) 0.051(3) 0.010(3) -0.003(3) -0.027(3)
C4 0.119(5) 0.058(3) 0.077(4) 0.013(3) 0.015(4) -0.014(3)
C64 0.084(4) 0.063(3) 0.123(6) -0.013(4) 0.026(4) 0.011(3)
C65 0.095(4) 0.073(4) 0.090(4) -0.023(3) 0.012(3) 0.009(3)
C5 0.118(5) 0.073(4) 0.096(5) 0.028(4) -0.028(4) -0.015(4)
C24 0.076(4) 0.070(4) 0.099(5) -0.047(3) -0.017(3) 0.017(3)
C25 0.108(5) 0.080(4) 0.083(4) -0.037(3) 0.016(3) 0.005(4)
C31 0.109(5) 0.096(5) 0.139(6) -0.024(4) -0.086(5) 0.032(4)
N4 0.095(3) 0.050(2) 0.117(4) -0.006(2) -0.061(3) -0.017(2)
C79 0.118(5) 0.064(3) 0.151(6) -0.023(4) -0.079(5) -0.014(3)
C49 0.035(3) 0.058(3) 0.127(5) 0.027(3) 0.005(3) -0.011(2)
C23 0.084(4) 0.042(3) 0.113(5) -0.007(3) -0.007(3) -0.002(3)

loop_
_atom_type_symbol
_atom_type_description
_atom_type_scat_dispersion_real
_atom_type_scat_dispersion_imag
_atom_type_scat_source
C C 0.0181 0.0091 'International Tables Vol C Tables 4.2.6.8 and 6.1.1.4'
H H 0.0000 0.0000 'International Tables Vol C Tables 4.2.6.8 and 6.1.1.4'
Cu Cu -1.9646 0.5888 'International Tables Vol C Tables 4.2.6.8 and 6.1.1.4'
I I -0.3257 6.8362 'International Tables Vol C Tables 4.2.6.8 and 6.1.1.4'
N N 0.0311 0.0180 'International Tables Vol C Tables 4.2.6.8 and 6.1.1.4'
P P 0.2955 0.4335 'International Tables Vol C Tables 4.2.6.8 and 6.1.1.4'

loop_
_geom_angle_atom_site_label_1
_geom_angle_atom_site_label_2
_geom_angle_atom_site_label_3
_geom_angle
_geom_angle_site_symmetry_1
_geom_angle_site_symmetry_3
Cu2 I1 Cu3 70.683(17) . .
Cu2 I1 Cu1 65.642(17) . .
Cu3 I1 Cu1 70.006(17) . .
Cu2 I2 Cu4 68.472(18) . .
Cu2 I2 Cu1 66.310(18) . .
Cu4 I2 Cu1 65.482(17) . .
Cu3 I4 Cu4 70.905(17) . .
Cu3 I4 Cu2 70.630(17) . .
Cu4 I4 Cu2 67.750(17) . .
Cu1 I3 Cu4 64.988(17) . .
Cu1 I3 Cu3 70.353(18) . .
Cu4 I3 Cu3 70.571(17) . .
P2 Cu2 I2 115.57(3) . .
P2 Cu2 I1 105.34(3) . .
I2 Cu2 I1 110.96(2) . .
P2 Cu2 I4 111.00(3) . .
I2 Cu2 I4 107.32(2) . .
I1 Cu2 I4 106.32(2) . .
P2 Cu2 Cu1 145.41(4) . .
I2 Cu2 Cu1 56.984(16) . .
I1 Cu2 Cu1 57.652(17) . .
I4 Cu2 Cu1 103.04(2) . .
P2 Cu2 Cu4 150.49(4) . .
I2 Cu2 Cu4 55.849(15) . .
I1 Cu2 Cu4 103.89(2) . .
I4 Cu2 Cu4 55.878(16) . .
Cu1 Cu2 Cu4 58.411(18) . .
P3 Cu3 I4 111.76(3) . .
P3 Cu3 I3 113.78(3) . .
I4 Cu3 I3 105.704(19) . .
P3 Cu3 I1 113.36(3) . .
I4 Cu3 I1 106.121(19) . .
I3 Cu3 I1 105.457(19) . .
P1 Cu1 I2 110.64(3) . .
P1 Cu1 I3 108.97(3) . .
I2 Cu1 I3 111.58(2) . .
P1 Cu1 I1 110.09(3) . .
I2 Cu1 I1 109.82(2) . .
I3 Cu1 I1 105.62(2) . .
P1 Cu1 Cu4 143.65(4) . .
I2 Cu1 Cu4 57.208(16) . .
I3 Cu1 Cu4 57.583(16) . .
I1 Cu1 Cu4 106.19(2) . .
P1 Cu1 Cu2 144.53(4) . .
I2 Cu1 Cu2 56.706(16) . .
I3 Cu1 Cu2 106.41(2) . .
I1 Cu1 Cu2 56.706(16) . .
Cu4 Cu1 Cu2 62.215(19) . .
P4 Cu4 I2 110.27(3) . .
P4 Cu4 I4 103.44(3) . .
I2 Cu4 I4 107.61(2) . .
P4 Cu4 I3 117.28(3) . .
I2 Cu4 I3 111.53(2) . .
I4 Cu4 I3 105.866(19) . .
P4 Cu4 Cu1 152.11(4) . .
I2 Cu4 Cu1 57.310(16) . .
I4 Cu4 Cu1 104.22(2) . .
I3 Cu4 Cu1 57.429(16) . .
P4 Cu4 Cu2 138.16(3) . .
I2 Cu4 Cu2 55.679(16) . .
I4 Cu4 Cu2 56.372(16) . .
I3 Cu4 Cu2 104.04(2) . .
Cu1 Cu4 Cu2 59.374(19) . .
C53 P3 C41 103.87(15) . .
C53 P3 C47 103.07(17) . .
C41 P3 C47 103.41(16) . .
C53 P3 Cu3 114.32(11) . .
C41 P3 Cu3 116.32(11) . .
C47 P3 Cu3 114.26(12) . .
C73 P4 C67 106.17(18) . .
C73 P4 C61 103.47(19) . .
C67 P4 C61 103.66(18) . .
C73 P4 Cu4 115.98(12) . .
C67 P4 Cu4 114.84(13) . .
C61 P4 Cu4 111.42(13) . .
C33 P2 C21 104.89(18) . .
C33 P2 C27 101.50(17) . .
C21 P2 C27 104.57(17) . .
C33 P2 Cu2 116.95(12) . .
C21 P2 Cu2 112.83(13) . .
C27 P2 Cu2 114.64(12) . .
C13 P1 C1 104.60(18) . .
C13 P1 C7 103.68(18) . .
C1 P1 C7 102.98(18) . .
C13 P1 Cu1 113.65(12) . .
C1 P1 Cu1 113.31(13) . .
C7 P1 Cu1 117.19(13) . .
C53 C58 C57 121.6(3) . .
C58 C53 C54 117.7(3) . .
C58 C53 P3 124.4(3) . .
C54 C53 P3 117.8(3) . .
C7 C8 C9 121.0(4) . .
C42 C41 C46 118.6(4) . .
C42 C41 P3 123.5(3) . .
C46 C41 P3 117.8(3) . .
C35 C34 C33 122.4(3) . .
N3 C56 C57 122.0(3) . .
N3 C56 C55 120.7(3) . .
C57 C56 C55 117.4(3) . .
C16 N1 C20 122.6(4) . .
C16 N1 C19 120.3(4) . .
C20 N1 C19 117.2(4) . .
C55 C54 C53 121.5(3) . .
C18 C13 C14 115.8(4) . .
C18 C13 P1 125.3(3) . .
C14 C13 P1 118.9(3) . .
C54 C55 C56 120.9(3) . .
C34 C33 C38 116.6(3) . .
C34 C33 P2 120.7(3) . .
C38 C33 P2 122.7(3) . .
C28 C27 C32 117.6(4) . .
C28 C27 P2 118.5(3) . .
C32 C27 P2 123.8(3) . .
C56 N3 C59 120.5(3) . .
C56 N3 C60 120.7(3) . .
C59 N3 C60 118.1(3) . .
C36 N2 C39 121.6(4) . .
C36 N2 C40 120.8(4) . .
C39 N2 C40 117.4(4) . .
C22 C21 C26 118.8(4) . .
C22 C21 P2 119.4(3) . .
C26 C21 P2 121.7(3) . .
C58 C57 C56 120.9(3) . .
C67 C68 C69 121.4(4) . .
C74 C73 C78 116.5(4) . .
C74 C73 P4 119.3(3) . .
C78 C73 P4 124.2(3) . .
C8 C7 C12 118.4(4) . .
C8 C7 P1 118.2(3) . .
C12 C7 P1 123.4(3) . .
C34 C35 C36 121.1(3) . .
C6 C1 C2 118.2(4) . .
C6 C1 P1 122.7(3) . .
C2 C1 P1 119.0(3) . .
C48 C47 C52 118.7(4) . .
C48 C47 P3 118.4(3) . .
C52 C47 P3 122.9(3) . .
C17 C18 C13 122.4(4) . .
C73 C74 C75 122.5(4) . .
N2 C36 C35 122.5(3) . .
N2 C36 C37 120.9(3) . .
C35 C36 C37 116.7(3) . .
C18 C17 C16 121.5(4) . .
C62 C61 C66 119.5(4) . .
C62 C61 P4 120.1(3) . .
C66 C61 P4 120.2(3) . .
C11 C12 C7 120.2(4) . .
N1 C16 C15 121.4(4) . .
N1 C16 C17 121.9(4) . .
C15 C16 C17 116.6(4) . .
C78 C77 C76 121.2(4) . .
C37 C38 C33 122.4(3) . .
C68 C67 C72 117.8(4) . .
C68 C67 P4 118.2(3) . .
C72 C67 P4 124.0(4) . .
C38 C37 C36 120.9(3) . .
C41 C42 C43 120.5(4) . .
C43 C44 C45 119.4(4) . .
C51 C52 C47 120.5(4) . .
C25 C26 C21 120.2(5) . .
C41 C46 C45 120.3(4) . .
C27 C28 C29 121.3(4) . .
C21 C22 C23 120.1(5) . .
C30 C29 C28 120.7(5) . .
N4 C76 C75 121.8(4) . .
N4 C76 C77 121.5(4) . .
C75 C76 C77 116.7(4) . .
C61 C62 C63 119.4(5) . .
C76 C75 C74 121.0(4) . .
C11 C10 C9 119.6(4) . .
C47 C48 C49 119.6(5) . .
C1 C2 C3 120.9(5) . .
C4 C3 C2 120.3(5) . .
C10 C9 C8 119.7(5) . .
C44 C43 C42 121.0(4) . .
C50 C51 C52 120.3(5) . .
C77 C78 C73 122.0(4) . .
C14 C15 C16 120.1(4) . .
C13 C14 C15 123.5(4) . .
C1 C6 C5 120.3(5) . .
C44 C45 C46 120.2(4) . .
C71 C70 C69 120.3(5) . .
C71 C72 C67 121.5(5) . .
C51 C50 C49 120.3(5) . .
C70 C71 C72 119.8(5) . .
C10 C11 C12 121.2(4) . .
C65 C66 C61 120.3(5) . .
C64 C63 C62 120.5(5) . .
C27 C32 C31 120.5(5) . .
C29 C30 C31 119.4(5) . .
C70 C69 C68 119.3(5) . .
C5 C4 C3 119.2(5) . .
C65 C64 C63 120.0(5) . .
C64 C65 C66 120.3(6) . .
C4 C5 C6 121.1(6) . .
C23 C24 C25 119.2(5) . .
C24 C25 C26 120.9(6) . .
C30 C31 C32 120.5(5) . .
C76 N4 C79 121.4(4) . .
C76 N4 C80 120.5(4) . .
C79 N4 C80 117.5(4) . .
C50 C49 C48 120.6(5) . .
C24 C23 C22 120.7(5) . .

loop_
_geom_bond_atom_site_label_1
_geom_bond_atom_site_label_2
_geom_bond_distance
_geom_bond_site_symmetry_2
I1 Cu2 2.6739(6) .
I1 Cu3 2.6972(6) .
I1 Cu1 2.7025(6) .
I2 Cu2 2.6601(6) .
I2 Cu4 2.6655(6) .
I2 Cu1 2.6685(6) .
I4 Cu3 2.6792(6) .
I4 Cu4 2.6799(6) .
I4 Cu2 2.6955(6) .
I3 Cu1 2.6827(6) .
I3 Cu4 2.6873(6) .
I3 Cu3 2.6938(6) .
Cu2 P2 2.2511(10) .
Cu2 Cu1 2.9142(8) .
Cu2 Cu4 2.9962(8) .
Cu3 P3 2.2524(10) .
Cu1 P1 2.2527(10) .
Cu1 Cu4 2.8848(8) .
Cu4 P4 2.2504(10) .
P3 C53 1.824(3) .
P3 C41 1.834(3) .
P3 C47 1.840(4) .
P4 C73 1.816(4) .
P4 C67 1.831(4) .
P4 C61 1.838(4) .
P2 C33 1.813(4) .
P2 C21 1.828(4) .
P2 C27 1.833(4) .
P1 C13 1.809(4) .
P1 C1 1.828(4) .
P1 C7 1.827(4) .
C58 C53 1.378(5) .
C58 C57 1.388(5) .
C53 C54 1.393(5) .
C8 C7 1.377(6) .
C8 C9 1.391(6) .
C41 C42 1.379(5) .
C41 C46 1.384(5) .
C34 C35 1.377(5) .
C34 C33 1.383(5) .
C56 N3 1.378(5) .
C56 C57 1.398(5) .
C56 C55 1.403(5) .
N1 C16 1.369(5) .
N1 C20 1.439(6) .
N1 C19 1.448(6) .
C54 C55 1.378(5) .
C13 C18 1.386(5) .
C13 C14 1.383(5) .
C33 C38 1.394(5) .
C27 C28 1.372(6) .
C27 C32 1.367(6) .
N3 C59 1.440(6) .
N3 C60 1.447(5) .
N2 C36 1.372(5) .
N2 C39 1.439(5) .
N2 C40 1.441(6) .
C21 C22 1.371(6) .
C21 C26 1.380(6) .
C68 C67 1.370(6) .
C68 C69 1.397(6) .
C73 C74 1.380(5) .
C73 C78 1.393(5) .
C7 C12 1.391(5) .
C35 C36 1.406(5) .
C1 C6 1.380(6) .
C1 C2 1.378(6) .
C47 C48 1.390(6) .
C47 C52 1.387(5) .
C18 C17 1.370(6) .
C74 C75 1.381(6) .
C36 C37 1.408(5) .
C17 C16 1.406(6) .
C61 C62 1.380(6) .
C61 C66 1.382(6) .
C12 C11 1.379(6) .
C16 C15 1.399(5) .
C77 C78 1.372(6) .
C77 C76 1.406(6) .
C38 C37 1.375(5) .
C67 C72 1.380(6) .
C42 C43 1.390(6) .
C44 C43 1.354(6) .
C44 C45 1.383(6) .
C52 C51 1.385(6) .
C26 C25 1.372(7) .
C46 C45 1.394(6) .
C28 C29 1.377(6) .
C22 C23 1.384(7) .
C29 C30 1.348(7) .
C76 N4 1.371(5) .
C76 C75 1.395(6) .
C62 C63 1.399(7) .
C10 C11 1.361(7) .
C10 C9 1.378(7) .
C48 C49 1.394(7) .
C2 C3 1.384(7) .
C3 C4 1.369(8) .
C51 C50 1.358(7) .
C15 C14 1.381(6) .
C6 C5 1.384(7) .
C70 C71 1.370(8) .
C70 C69 1.363(7) .
C72 C71 1.378(6) .
C50 C49 1.360(7) .
C66 C65 1.390(7) .
C63 C64 1.372(8) .
C32 C31 1.401(7) .
C80 N4 1.444(6) .
C30 C31 1.349(8) .
C4 C5 1.359(8) .
C64 C65 1.358(8) .
C24 C23 1.360(8) .
C24 C25 1.360(8) .
N4 C79 1.438(6) .
